data_7053841
loop_
_publ_author_name
'Luo, Yang-Hui'
'Ge, Shu-Wang'
'Song, Wen-Tao'
'Sun, Bai-Wang'

_publ_section_title
;
 Supramolecular assembly and host--guest interaction of crown ether with
 inorganic acid and organic amine containing carboxyl groups
;
_journal_issue 2
_journal_name_full 'New Journal of Chemistry'
_journal_page_first 723
_journal_paper_doi 10.1039/c3nj01005h
_journal_volume 38
_journal_year 2014
_chemical_formula_moiety 'C10 H20 O5, C8 H10 N O2, B F4'
_chemical_formula_sum 'C18 H30 B F4 N O7'
_chemical_formula_weight 459.24
_chemical_name_systematic
; 
 ? 
;
_space_group_IT_number 14
_symmetry_cell_setting monoclinic
_symmetry_space_group_name_Hall '-P 2yn'
_symmetry_space_group_name_H-M 'P 1 21/n 1'
_atom_sites_solution_hydrogens geom
_atom_sites_solution_primary direct
_atom_sites_solution_secondary difmap
_audit_creation_method SHELXL-97
_cell_angle_alpha 90.00
_cell_angle_beta 94.68(3)
_cell_angle_gamma 90.00
_cell_formula_units_Z 4
_cell_length_a 9.5060(19)
_cell_length_b 15.001(3)
_cell_length_c 15.777(3)
_cell_measurement_reflns_used 1641
_cell_measurement_temperature 293(2)
_cell_measurement_theta_max 25.00
_cell_measurement_theta_min 1.88
_cell_volume 2242.3(8)
_computing_cell_refinement 'CrystalClear (Rigaku, 2005)'
_computing_data_collection 'CrystalClear (Rigaku, 2005)'
_computing_data_reduction 'CrystalClear (Rigaku, 2005)'
_computing_molecular_graphics 'DIAMOND (Brandenburg & Putz, 2005)'
_computing_publication_material 'SHELXL-97 (Sheldrick, 2008)'
_computing_structure_refinement 'SHELXL-97 (Sheldrick, 2008)'
_computing_structure_solution 'SHELXS-97 (Sheldrick, 2008)'
_diffrn_ambient_temperature 293(2)
_diffrn_detector_area_resol_mean 13.6612
_diffrn_measured_fraction_theta_full 1.000
_diffrn_measured_fraction_theta_max 1.000
_diffrn_measurement_device_type 'Rigaku SCXmini diffractometer'
_diffrn_measurement_method CCD_Profile_fitting
_diffrn_radiation_monochromator graphite
_diffrn_radiation_source 'fine-focus sealed tube'
_diffrn_radiation_type MoK\a
_diffrn_radiation_wavelength 0.71073
_diffrn_reflns_av_R_equivalents 0.1011
_diffrn_reflns_av_sigmaI/netI 0.0855
_diffrn_reflns_limit_h_max 11
_diffrn_reflns_limit_h_min -11
_diffrn_reflns_limit_k_max 17
_diffrn_reflns_limit_k_min 0
_diffrn_reflns_limit_l_max 18
_diffrn_reflns_limit_l_min 0
_diffrn_reflns_number 5946
_diffrn_reflns_theta_full 25.00
_diffrn_reflns_theta_max 25.00
_diffrn_reflns_theta_min 1.88
_exptl_absorpt_coefficient_mu 0.122
_exptl_absorpt_correction_T_max 0.988
_exptl_absorpt_correction_T_min 0.971
_exptl_absorpt_correction_type multi-scan
_exptl_absorpt_process_details 'CrystalClear (Rigaku, 2005)'
_exptl_crystal_colour White
_exptl_crystal_density_diffrn 1.360
_exptl_crystal_density_method 'not measured'
_exptl_crystal_description block
_exptl_crystal_F_000 968
_exptl_crystal_size_max 0.30
_exptl_crystal_size_mid 0.20
_exptl_crystal_size_min 0.10
_refine_diff_density_max 0.497
_refine_diff_density_min -0.436
_refine_diff_density_rms 0.074
_refine_ls_extinction_method none
_refine_ls_goodness_of_fit_ref 1.015
_refine_ls_hydrogen_treatment constr
_refine_ls_matrix_type full
_refine_ls_number_parameters 270
_refine_ls_number_reflns 3959
_refine_ls_number_restraints 0
_refine_ls_restrained_S_all 1.015
_refine_ls_R_factor_all 0.2047
_refine_ls_R_factor_gt 0.1093
_refine_ls_shift/su_max 0.053
_refine_ls_shift/su_mean 0.001
_refine_ls_structure_factor_coef Fsqd
_refine_ls_weighting_details 'calc w=1/[\s^2^(Fo^2^)+(0.2000P)^2^+0.0000P] where P=(Fo^2^+2Fc^2^)/3'
_refine_ls_weighting_scheme calc
_refine_ls_wR_factor_gt 0.2954
_refine_ls_wR_factor_ref 0.3653
_reflns_number_gt 1641
_reflns_number_total 3959
_reflns_threshold_expression >2sigma(I)
_cod_data_source_file c3nj01005h.txt
_cod_data_source_block x
_cod_original_sg_symbol_H-M 'P 21/n'
_cod_database_code 7053841

loop_
_symmetry_equiv_pos_as_xyz
'x, y, z'
'-x+1/2, y+1/2, -z+1/2'
'-x, -y, -z'
'x-1/2, -y-1/2, z-1/2'

loop_
_atom_site_label
_atom_site_type_symbol
_atom_site_fract_x
_atom_site_fract_y
_atom_site_fract_z
_atom_site_U_iso_or_equiv
_atom_site_adp_type
_atom_site_occupancy
_atom_site_symmetry_multiplicity
_atom_site_calc_flag
_atom_site_refinement_flags
O1 O 0.4579(6) 0.6605(4) 0.5275(3) 0.1035(18) Uani 1 1 d .
O2 O 0.3241(5) 0.5967(3) 0.6756(3) 0.0816(14) Uani 1 1 d .
C1 C 0.3890(11) 0.7801(6) 0.4493(6) 0.118 Uani 1 1 d .
H1A H 0.2927 0.7605 0.4543 0.142 Uiso 1 1 calc R
H1B H 0.3923 0.8074 0.3937 0.142 Uiso 1 1 calc R
C2 C 0.4738(10) 0.7080(6) 0.4533(6) 0.109 Uani 1 1 d .
H2A H 0.4504 0.6701 0.4044 0.131 Uiso 1 1 calc R
H2B H 0.5713 0.7268 0.4521 0.131 Uiso 1 1 calc R
O3 O 0.1744(5) 0.7520(3) 0.6904(3) 0.0832(15) Uani 1 1 d .
C3 C 0.3568(9) 0.5929(7) 0.5247(6) 0.111(3) Uani 1 1 d .
H3A H 0.3698 0.5530 0.4776 0.133 Uiso 1 1 calc R
H3B H 0.2629 0.6183 0.5166 0.133 Uiso 1 1 calc R
O4 O 0.3021(5) 0.9160(3) 0.6650(4) 0.0896(16) Uani 1 1 d .
C4 C 0.3730(8) 0.5422(5) 0.6070(6) 0.094(3) Uani 1 1 d .
H4A H 0.4714 0.5266 0.6202 0.113 Uiso 1 1 calc R
H4B H 0.3186 0.4875 0.6017 0.113 Uiso 1 1 calc R
O5 O 0.4262(7) 0.8510(5) 0.5174(3) 0.118(2) Uani 1 1 d .
C5 C 0.1785(8) 0.5963(5) 0.6799(5) 0.093(2) Uani 1 1 d .
H5A H 0.1494 0.5413 0.7056 0.112 Uiso 1 1 calc R
H5B H 0.1313 0.6005 0.6232 0.112 Uiso 1 1 calc R
O6 O 0.2730(6) 0.7832(3) 1.1142(3) 0.0831(15) Uani 1 1 d .
C6 C 0.1390(8) 0.6752(6) 0.7329(4) 0.084(2) Uani 1 1 d .
H6A H 0.0386 0.6744 0.7400 0.101 Uiso 1 1 calc R
H6B H 0.1899 0.6728 0.7887 0.101 Uiso 1 1 calc R
O7 O 0.3396(5) 0.9217(3) 1.0862(3) 0.0727(13) Uani 1 1 d .
H7 H 0.2972 0.9326 1.1282 0.109 Uiso 1 1 calc R
C7 C 0.1292(9) 0.8309(6) 0.7290(5) 0.101(3) Uani 1 1 d .
H7A H 0.1808 0.8396 0.7839 0.121 Uiso 1 1 calc R
H7B H 0.0293 0.8275 0.7371 0.121 Uiso 1 1 calc R
C8 C 0.1572(9) 0.9060(5) 0.6706(7) 0.105(3) Uani 1 1 d .
H8A H 0.1111 0.8943 0.6146 0.127 Uiso 1 1 calc R
H8B H 0.1185 0.9608 0.6917 0.127 Uiso 1 1 calc R
C9 C 0.3382(11) 0.9669(6) 0.5918(7) 0.118(3) Uani 1 1 d .
H9A H 0.2764 1.0183 0.5855 0.141 Uiso 1 1 calc R
H9B H 0.4341 0.9887 0.6025 0.141 Uiso 1 1 calc R
C10 C 0.3277(11) 0.9181(7) 0.5143(6) 0.114(3) Uani 1 1 d .
H10A H 0.2338 0.8929 0.5046 0.137 Uiso 1 1 calc R
H10B H 0.3428 0.9579 0.4674 0.137 Uiso 1 1 calc R
C11 C 0.4461(5) 0.8739(4) 0.9365(3) 0.0493(14) Uani 1 1 d .
H11 H 0.4426 0.9340 0.9508 0.059 Uiso 1 1 calc R
C12 C 0.5040(6) 0.8490(4) 0.8638(3) 0.0517(15) Uani 1 1 d .
H12 H 0.5398 0.8923 0.8293 0.062 Uiso 1 1 calc R
C13 C 0.5102(6) 0.7600(4) 0.8405(3) 0.0486(14) Uani 1 1 d .
C14 C 0.4577(6) 0.6960(4) 0.8935(4) 0.0570(16) Uani 1 1 d .
H14 H 0.4624 0.6360 0.8793 0.068 Uiso 1 1 calc R
C15 C 0.3991(6) 0.7207(4) 0.9666(4) 0.0545(15) Uani 1 1 d .
H15 H 0.3635 0.6773 1.0011 0.065 Uiso 1 1 calc R
C16 C 0.3923(6) 0.8106(4) 0.9897(3) 0.0496(14) Uani 1 1 d .
C17 C 0.3298(6) 0.8352(5) 1.0685(4) 0.0581(16) Uani 1 1 d .
F1 F 0.6453(5) 0.5058(4) 0.8360(3) 0.1163(17) Uani 1 1 d .
F2 F 0.8132(9) 0.5492(4) 0.7596(5) 0.188(3) Uani 1 1 d .
F3 F 0.8303(7) 0.4272(4) 0.8186(4) 0.153(2) Uani 1 1 d .
F4 F 0.6824(6) 0.4420(7) 0.7115(4) 0.205(4) Uani 1 1 d .
B B 0.7388(7) 0.4795(5) 0.7813(4) 0.0564(18) Uani 1 1 d .
N1 N 0.4984(5) 0.7650(3) 0.6837(3) 0.0476(12) Uani 1 1 d .
H1C H 0.4141 0.7389 0.6770 0.071 Uiso 1 1 calc R
H1D H 0.5468 0.7526 0.6392 0.071 Uiso 1 1 calc R
H1E H 0.4873 0.8237 0.6876 0.071 Uiso 1 1 calc R
C18 C 0.5753(7) 0.7318(4) 0.7611(4) 0.0631(17) Uani 1 1 d .
H18A H 0.6717 0.7534 0.7635 0.076 Uiso 1 1 calc R
H18B H 0.5782 0.6672 0.7589 0.076 Uiso 1 1 calc R

loop_
_atom_site_aniso_label
_atom_site_aniso_U_11
_atom_site_aniso_U_22
_atom_site_aniso_U_33
_atom_site_aniso_U_23
_atom_site_aniso_U_13
_atom_site_aniso_U_12
O1 0.129(5) 0.115(4) 0.064(3) -0.021(3) -0.006(3) -0.021(4)
O2 0.072(3) 0.081(3) 0.087(3) 0.001(3) -0.015(3) -0.002(3)
C1 0.118 0.118 0.118 0.000 0.010 0.000
C2 0.109 0.109 0.109 0.000 0.009 0.000
O3 0.077(3) 0.091(3) 0.084(3) -0.004(3) 0.019(3) 0.001(3)
C3 0.087(5) 0.148(8) 0.096(6) -0.054(6) -0.009(5) 0.001(6)
O4 0.081(3) 0.076(3) 0.110(4) 0.000(3) 0.000(3) 0.009(3)
C4 0.071(5) 0.065(5) 0.142(8) -0.038(5) -0.016(5) 0.001(4)
O5 0.147(5) 0.127(5) 0.075(4) 0.026(4) -0.014(3) 0.014(4)
C5 0.084(5) 0.091(6) 0.104(6) 0.006(5) 0.001(5) -0.023(5)
O6 0.106(4) 0.086(3) 0.061(3) -0.002(3) 0.031(3) -0.013(3)
C6 0.077(5) 0.113(6) 0.062(4) 0.009(5) 0.005(4) -0.009(5)
O7 0.094(3) 0.062(3) 0.065(3) -0.016(2) 0.027(2) -0.002(3)
C7 0.091(6) 0.115(7) 0.102(6) -0.009(6) 0.042(5) 0.026(5)
C8 0.088(6) 0.077(5) 0.152(8) -0.004(6) 0.012(6) 0.040(5)
C9 0.121(7) 0.095(7) 0.132(9) 0.025(7) -0.018(6) 0.013(6)
C10 0.119(7) 0.122(8) 0.095(7) 0.047(6) -0.034(5) -0.003(6)
C11 0.053(3) 0.054(3) 0.041(3) -0.002(3) 0.005(2) -0.006(3)
C12 0.063(4) 0.050(3) 0.042(3) 0.002(3) 0.002(3) 0.001(3)
C13 0.047(3) 0.062(4) 0.035(3) 0.006(3) -0.009(2) 0.009(3)
C14 0.055(3) 0.051(3) 0.063(4) -0.005(3) -0.003(3) 0.009(3)
C15 0.052(3) 0.067(4) 0.044(3) 0.004(3) 0.007(3) -0.004(3)
C16 0.051(3) 0.052(3) 0.044(3) -0.002(3) -0.005(3) 0.002(3)
C17 0.048(3) 0.070(4) 0.055(4) -0.002(3) -0.003(3) 0.000(3)
F1 0.087(3) 0.167(5) 0.098(3) -0.042(3) 0.028(2) 0.010(3)
F2 0.272(8) 0.138(5) 0.168(6) 0.015(4) 0.108(6) -0.049(5)
F3 0.178(5) 0.144(4) 0.131(5) 0.005(4) -0.023(4) 0.096(4)
F4 0.095(4) 0.394(11) 0.121(4) -0.133(6) -0.026(3) 0.025(5)
B 0.051(4) 0.072(5) 0.045(4) 0.002(4) -0.002(3) 0.003(4)
N1 0.056(3) 0.045(3) 0.041(3) -0.008(2) -0.001(2) 0.004(2)
C18 0.065(4) 0.078(4) 0.045(3) 0.000(3) 0.002(3) 0.029(3)

loop_
_atom_type_symbol
_atom_type_description
_atom_type_scat_dispersion_real
_atom_type_scat_dispersion_imag
_atom_type_scat_source
C C 0.0033 0.0016 'International Tables Vol C Tables 4.2.6.8 and 6.1.1.4'
H H 0.0000 0.0000 'International Tables Vol C Tables 4.2.6.8 and 6.1.1.4'
B B 0.0013 0.0007 'International Tables Vol C Tables 4.2.6.8 and 6.1.1.4'
N N 0.0061 0.0033 'International Tables Vol C Tables 4.2.6.8 and 6.1.1.4'
O O 0.0106 0.0060 'International Tables Vol C Tables 4.2.6.8 and 6.1.1.4'
F F 0.0171 0.0103 'International Tables Vol C Tables 4.2.6.8 and 6.1.1.4'

loop_
_geom_angle_atom_site_label_1
_geom_angle_atom_site_label_2
_geom_angle_atom_site_label_3
_geom_angle
C2 O1 C3 117.9(7)
C5 O2 C4 114.3(5)
C2 C1 O5 114.8(9)
C2 C1 H1A 108.6
O5 C1 H1A 108.6
C2 C1 H1B 108.6
O5 C1 H1B 108.6
H1A C1 H1B 107.5
O1 C2 C1 110.2(8)
O1 C2 H2A 109.6
C1 C2 H2A 109.6
O1 C2 H2B 109.6
C1 C2 H2B 109.6
H2A C2 H2B 108.1
C6 O3 C7 113.2(6)
O1 C3 C4 108.6(7)
O1 C3 H3A 110.0
C4 C3 H3A 110.0
O1 C3 H3B 110.0
C4 C3 H3B 110.0
H3A C3 H3B 108.4
C8 O4 C9 114.0(7)
C3 C4 O2 109.9(6)
C3 C4 H4A 109.7
O2 C4 H4A 109.7
C3 C4 H4B 109.7
O2 C4 H4B 109.7
H4A C4 H4B 108.2
C10 O5 C1 111.5(7)
O2 C5 C6 108.4(6)
O2 C5 H5A 110.0
C6 C5 H5A 110.0
O2 C5 H5B 110.0
C6 C5 H5B 110.0
H5A C5 H5B 108.4
O3 C6 C5 107.6(6)
O3 C6 H6A 110.2
C5 C6 H6A 110.2
O3 C6 H6B 110.2
C5 C6 H6B 110.2
H6A C6 H6B 108.5
C17 O7 H7 109.5
O3 C7 C8 106.9(6)
O3 C7 H7A 110.3
C8 C7 H7A 110.3
O3 C7 H7B 110.3
C8 C7 H7B 110.3
H7A C7 H7B 108.6
O4 C8 C7 110.3(7)
O4 C8 H8A 109.6
C7 C8 H8A 109.6
O4 C8 H8B 109.6
C7 C8 H8B 109.6
H8A C8 H8B 108.1
C10 C9 O4 114.2(8)
C10 C9 H9A 108.7
O4 C9 H9A 108.7
C10 C9 H9B 108.7
O4 C9 H9B 108.7
H9A C9 H9B 107.6
O5 C10 C9 110.3(7)
O5 C10 H10A 109.6
C9 C10 H10A 109.6
O5 C10 H10B 109.6
C9 C10 H10B 109.6
H10A C10 H10B 108.1
C16 C11 C12 120.8(5)
C16 C11 H11 119.6
C12 C11 H11 119.6
C13 C12 C11 121.0(5)
C13 C12 H12 119.5
C11 C12 H12 119.5
C14 C13 C12 118.7(5)
C14 C13 C18 119.9(5)
C12 C13 C18 121.4(5)
C15 C14 C13 120.6(6)
C15 C14 H14 119.7
C13 C14 H14 119.7
C14 C15 C16 120.6(6)
C14 C15 H15 119.7
C16 C15 H15 119.7
C11 C16 C15 118.3(5)
C11 C16 C17 122.1(5)
C15 C16 C17 119.6(5)
O6 C17 O7 121.8(6)
O6 C17 C16 124.7(6)
O7 C17 C16 113.4(6)
F3 B F4 109.8(7)
F3 B F2 104.3(7)
F4 B F2 108.1(7)
F3 B F1 110.2(6)
F4 B F1 114.6(6)
F2 B F1 109.2(7)
C18 N1 H1C 109.5
C18 N1 H1D 109.5
H1C N1 H1D 109.5
C18 N1 H1E 109.5
H1C N1 H1E 109.5
H1D N1 H1E 109.5
N1 C18 C13 112.9(5)
N1 C18 H18A 109.0
C13 C18 H18A 109.0
N1 C18 H18B 109.0
C13 C18 H18B 109.0
H18A C18 H18B 107.8

loop_
_geom_bond_atom_site_label_1
_geom_bond_atom_site_label_2
_geom_bond_distance
O1 C2 1.389(10)
O1 C3 1.396(10)
O2 C5 1.391(8)
O2 C4 1.462(9)
C1 C2 1.347(12)
C1 O5 1.532(10)
C1 H1A 0.9700
C1 H1B 0.9700
C2 H2A 0.9700
C2 H2B 0.9700
O3 C6 1.389(8)
O3 C7 1.413(9)
C3 C4 1.501(12)
C3 H3A 0.9700
C3 H3B 0.9700
O4 C8 1.395(9)
O4 C9 1.448(11)
C4 H4A 0.9700
C4 H4B 0.9700
O5 C10 1.374(11)
C5 C6 1.513(10)
C5 H5A 0.9700
C5 H5B 0.9700
O6 C17 1.219(7)
C6 H6A 0.9700
C6 H6B 0.9700
O7 C17 1.329(7)
O7 H7 0.8200
C7 C8 1.493(11)
C7 H7A 0.9700
C7 H7B 0.9700
C8 H8A 0.9700
C8 H8B 0.9700
C9 C10 1.422(13)
C9 H9A 0.9700
C9 H9B 0.9700
C10 H10A 0.9700
C10 H10B 0.9700
C11 C16 1.392(8)
C11 C12 1.365(7)
C11 H11 0.9300
C12 C13 1.387(8)
C12 H12 0.9300
C13 C14 1.392(8)
C13 C18 1.503(8)
C14 C15 1.372(8)
C14 H14 0.9300
C15 C16 1.399(8)
C15 H15 0.9300
C16 C17 1.468(8)
F1 B 1.347(8)
F2 B 1.323(9)
F3 B 1.278(8)
F4 B 1.312(8)
N1 C18 1.459(7)
N1 H1C 0.8900
N1 H1D 0.8900
N1 H1E 0.8900
C18 H18A 0.9700
C18 H18B 0.9700

loop_
_geom_torsion_atom_site_label_1
_geom_torsion_atom_site_label_2
_geom_torsion_atom_site_label_3
_geom_torsion_atom_site_label_4
_geom_torsion
C3 O1 C2 C1 90.8(10)
O5 C1 C2 O1 66.1(11)
C2 O1 C3 C4 171.6(7)
O1 C3 C4 O2 71.8(8)
C5 O2 C4 C3 81.3(8)
C2 C1 O5 C10 -174.2(9)
C4 O2 C5 C6 -162.3(6)
C7 O3 C6 C5 173.7(6)
O2 C5 C6 O3 63.5(8)
C6 O3 C7 C8 -172.6(6)
C9 O4 C8 C7 161.9(7)
O3 C7 C8 O4 -65.3(9)
C8 O4 C9 C10 -78.5(10)
C1 O5 C10 C9 161.8(8)
O4 C9 C10 O5 -65.7(11)
C16 C11 C12 C13 0.3(8)
C11 C12 C13 C14 -0.8(8)
C11 C12 C13 C18 -179.3(5)
C12 C13 C14 C15 1.0(8)
C18 C13 C14 C15 179.5(5)
C13 C14 C15 C16 -0.7(8)
C12 C11 C16 C15 0.0(8)
C12 C11 C16 C17 179.8(5)
C14 C15 C16 C11 0.2(8)
C14 C15 C16 C17 -179.7(5)
C11 C16 C17 O6 175.0(6)
C15 C16 C17 O6 -5.3(9)
C11 C16 C17 O7 -4.6(8)
C15 C16 C17 O7 175.2(5)
C14 C13 C18 N1 117.1(6)
C12 C13 C18 N1 -64.4(7)
